data_7161060
loop_
_publ_author_name
'Budhwan, Rajnish'
'Dahiya, Pooja'
'Singh, Nikunj'
'Chauhan, Shivom'
'Peddinti, Rama Krishna'

_publ_section_title
;
 Koser's reagent-promoted synthesis of substituted isoxazoles and their
 photophysical properties.
;
_journal_issue 13
_journal_name_full 'Organic &amp; biomolecular chemistry'
_journal_page_first 2742
_journal_page_last 2751
_journal_paper_doi 10.1039/d5ob02000j
_journal_volume 24
_journal_year 2026
_chemical_formula_moiety 'C24 H15 N O4'
_chemical_formula_sum 'C24 H15 N O4'
_chemical_formula_weight 381.37
_space_group_crystal_system orthorhombic
_space_group_IT_number 19
_space_group_name_Hall 'P 2ac 2ab'
_space_group_name_H-M_alt 'P 21 21 21'
_atom_sites_solution_hydrogens geom
_atom_sites_solution_primary dual
_audit_creation_date 2026-02-19
_audit_creation_method
;
Olex2 1.5
(compiled 2024.02.16 svn.r378c4104 for OlexSys, GUI svn.r6928)
;
_audit_update_record
;
2026-02-19 deposited with the CCDC.	2026-03-03 downloaded from the CCDC.
;
_cell_angle_alpha 90
_cell_angle_beta 90
_cell_angle_gamma 90
_cell_formula_units_Z 4
_cell_length_a 6.684(3)
_cell_length_b 13.176(6)
_cell_length_c 19.701(9)
_cell_measurement_reflns_used 5371
_cell_measurement_temperature 100.00
_cell_measurement_theta_max 24.759
_cell_measurement_theta_min 2.582
_cell_volume 1735.0(14)
_computing_cell_refinement 'SAINT V8.42 (?, 2016)'
_computing_data_reduction 'SAINT V8.42 (?, 2016)'
_computing_molecular_graphics 'Olex2 1.5 (Dolomanov et al., 2009)'
_computing_publication_material 'Olex2 1.5 (Dolomanov et al., 2009)'
_computing_structure_refinement 'XL  (Sheldrick, 2008)'
_computing_structure_solution 'SHELXT 2018/2 (Sheldrick, 2018)'
_diffrn_ambient_temperature 100.00
_diffrn_measured_fraction_theta_full 0.992
_diffrn_measured_fraction_theta_max 0.991
_diffrn_measurement_device_type 'Bruker D8 QUEST CMOS'
_diffrn_measurement_method '\f and \w scans'
_diffrn_radiation_type MoK\a
_diffrn_radiation_wavelength 0.71073
_diffrn_reflns_av_R_equivalents 0.0836
_diffrn_reflns_av_unetI/netI 0.0563
_diffrn_reflns_Laue_measured_fraction_full 0.992
_diffrn_reflns_Laue_measured_fraction_max 0.991
_diffrn_reflns_limit_h_max 7
_diffrn_reflns_limit_h_min -7
_diffrn_reflns_limit_k_max 15
_diffrn_reflns_limit_k_min -15
_diffrn_reflns_limit_l_max 23
_diffrn_reflns_limit_l_min -23
_diffrn_reflns_number 21461
_diffrn_reflns_point_group_measured_fraction_full 0.990
_diffrn_reflns_point_group_measured_fraction_max 0.989
_diffrn_reflns_theta_full 25.095
_diffrn_reflns_theta_max 25.095
_diffrn_reflns_theta_min 2.067
_diffrn_source_current 1.4
_diffrn_source_power 0.07
_diffrn_source_voltage 50.0
_exptl_absorpt_coefficient_mu 0.100
_exptl_absorpt_correction_T_max 0.7327
_exptl_absorpt_correction_T_min 0.6589
_exptl_absorpt_correction_type multi-scan
_exptl_absorpt_process_details
;
SADABS-2016/2 (Bruker,2016/2) was used for absorption correction.
wR2(int) was 0.1730 before and 0.0927 after correction.
The Ratio of minimum to maximum transmission is 0.8993.
The \l/2 correction factor is Not present.
;
_exptl_crystal_colour 'clear yellowish'
_exptl_crystal_colour_lustre clear
_exptl_crystal_colour_modifier yellowish
_exptl_crystal_density_diffrn 1.460
_exptl_crystal_description block
_exptl_crystal_F_000 792
_exptl_crystal_size_max 0.245
_exptl_crystal_size_mid 0.098
_exptl_crystal_size_min 0.015
_refine_diff_density_max 0.171
_refine_diff_density_min -0.190
_refine_diff_density_rms 0.049
_refine_ls_abs_structure_details
;
 Flack x determined using 1007 quotients [(I+)-(I-)]/[(I+)+(I-)]
 (Parsons, Flack and Wagner, Acta Cryst. B69 (2013) 249-259).
;
_refine_ls_abs_structure_Flack 0.1(9)
_refine_ls_extinction_method none
_refine_ls_goodness_of_fit_ref 1.081
_refine_ls_hydrogen_treatment constr
_refine_ls_matrix_type full
_refine_ls_number_parameters 262
_refine_ls_number_reflns 3050
_refine_ls_number_restraints 0
_refine_ls_restrained_S_all 1.081
_refine_ls_R_factor_all 0.0534
_refine_ls_R_factor_gt 0.0454
_refine_ls_shift/su_max 0.000
_refine_ls_shift/su_mean 0.000
_refine_ls_structure_factor_coef Fsqd
_refine_ls_weighting_details 'w=1/[\s^2^(Fo^2^)+(0.0514P)^2^+0.3189P] where P=(Fo^2^+2Fc^2^)/3'
_refine_ls_weighting_scheme calc
_refine_ls_wR_factor_gt 0.1026
_refine_ls_wR_factor_ref 0.1101
_reflns_Friedel_coverage 0.713
_reflns_Friedel_fraction_full 0.987
_reflns_Friedel_fraction_max 0.986
_reflns_number_gt 2689
_reflns_number_total 3050
_reflns_threshold_expression 'I > 2\s(I)'
_cod_data_source_file d5ob02000j3.cif
_cod_data_source_block rkp_rb_840_2073_a
_cod_depositor_comments 'Adding full bibliography for 7161059--7161061.cif.'
_cod_original_cell_volume 1735.0(13)
_cod_database_code 7161060
_shelx_shelxl_version_number 2019/3
_shelx_space_group_comment
;
The symmetry employed for this shelxl refinement is uniquely defined
by the following loop, which should always be used as a source of
symmetry information in preference to the above space-group names.
They are only intended as comments.
;
_shelx_estimated_absorpt_t_max 0.998
_shelx_estimated_absorpt_t_min 0.976
_olex2_refinement_description
;
1. Fixed Uiso
 At 1.2 times of:
  All C(H) groups, All C(H,H) groups
2.a Secondary CH2 refined with riding coordinates:
 C7(H7A,H7B)
2.b Aromatic/amide H refined with riding coordinates:
 C2(H2), C3(H3), C4(H4), C5(H5), C6(H6), C9(H9), C10(H10), C12(H12), C13(H13),
 C21(H21), C22(H22), C23(H23), C24(H24)
;
_olex2_submission_special_instructions 'No special instructions were received'

loop_
_space_group_symop_operation_xyz
'x, y, z'
'-x+1/2, -y, z+1/2'
'-x, y+1/2, -z+1/2'
'x+1/2, -y+1/2, -z'

loop_
_atom_site_label
_atom_site_type_symbol
_atom_site_fract_x
_atom_site_fract_y
_atom_site_fract_z
_atom_site_U_iso_or_equiv
_atom_site_adp_type
_atom_site_occupancy
_atom_site_site_symmetry_order
_atom_site_calc_flag
_atom_site_refinement_flags_posn
_atom_site_refinement_flags_adp
_atom_site_refinement_flags_occupancy
_atom_site_disorder_assembly
_atom_site_disorder_group
C1 C 1.1887(5) 0.5827(3) 0.39993(16) 0.0210(8) Uani 1 1 d . . . . .
C2 C 1.2581(5) 0.6749(3) 0.42463(17) 0.0242(8) Uani 1 1 d . . . . .
H2 H 1.185829 0.735353 0.415249 0.029 Uiso 1 1 calc R U . . .
C3 C 1.4321(5) 0.6795(3) 0.46286(17) 0.0275(8) Uani 1 1 d . . . . .
H3 H 1.477354 0.742950 0.479821 0.033 Uiso 1 1 calc R U . . .
C4 C 1.5401(5) 0.5925(3) 0.47646(16) 0.0258(8) Uani 1 1 d . . . . .
H4 H 1.659327 0.595973 0.502630 0.031 Uiso 1 1 calc R U . . .
C5 C 1.4734(5) 0.5004(3) 0.45170(16) 0.0244(8) Uani 1 1 d . . . . .
H5 H 1.547091 0.440158 0.460607 0.029 Uiso 1 1 calc R U . . .
C6 C 1.2991(5) 0.4959(3) 0.41392(16) 0.0230(8) Uani 1 1 d . . . . .
H6 H 1.254154 0.432266 0.397209 0.028 Uiso 1 1 calc R U . . .
C7 C 0.9953(5) 0.5737(3) 0.36161(17) 0.0236(8) Uani 1 1 d . . . . .
H7A H 1.004605 0.518257 0.327873 0.028 Uiso 1 1 calc R U . . .
H7B H 0.884844 0.557777 0.393360 0.028 Uiso 1 1 calc R U . . .
C8 C 0.7792(5) 0.6760(3) 0.29344(17) 0.0211(7) Uani 1 1 d . . . . .
C9 C 0.6362(5) 0.6007(3) 0.28819(18) 0.0236(8) Uani 1 1 d . . . . .
H9 H 0.655458 0.537666 0.310616 0.028 Uiso 1 1 calc R U . . .
C10 C 0.4640(5) 0.6172(2) 0.25016(16) 0.0237(8) Uani 1 1 d . . . . .
H10 H 0.366055 0.565093 0.247269 0.028 Uiso 1 1 calc R U . . .
C11 C 0.4325(5) 0.7081(2) 0.21635(16) 0.0202(7) Uani 1 1 d . . . . .
C12 C 0.5776(5) 0.7841(3) 0.22322(17) 0.0233(8) Uani 1 1 d . . . . .
H12 H 0.557778 0.847575 0.201326 0.028 Uiso 1 1 calc R U . . .
C13 C 0.7486(5) 0.7688(2) 0.26108(16) 0.0237(8) Uani 1 1 d . . . . .
H13 H 0.845143 0.821399 0.265093 0.028 Uiso 1 1 calc R U . . .
C14 C 0.2557(5) 0.7269(2) 0.17310(16) 0.0201(7) Uani 1 1 d . . . . .
C15 C 0.0900(5) 0.6641(2) 0.15105(16) 0.0199(7) Uani 1 1 d . . . . .
C16 C -0.0161(5) 0.7252(2) 0.10872(16) 0.0202(7) Uani 1 1 d . . . . .
C17 C 0.0116(5) 0.5616(2) 0.16559(16) 0.0202(8) Uani 1 1 d . . . . .
C18 C -0.2029(5) 0.7019(2) 0.07211(17) 0.0210(7) Uani 1 1 d . . . . .
C19 C -0.2844(5) 0.6006(2) 0.08802(16) 0.0204(8) Uani 1 1 d . . . . .
C20 C -0.1840(5) 0.5352(3) 0.13279(17) 0.0211(8) Uani 1 1 d . . . . .
C21 C -0.4674(5) 0.5712(3) 0.05883(16) 0.0219(8) Uani 1 1 d . . . . .
H21 H -0.534099 0.614967 0.027874 0.026 Uiso 1 1 calc R U . . .
C22 C -0.5491(5) 0.4786(3) 0.07547(16) 0.0247(8) Uani 1 1 d . . . . .
H22 H -0.673007 0.458620 0.055998 0.030 Uiso 1 1 calc R U . . .
C23 C -0.4525(5) 0.4145(3) 0.12024(16) 0.0244(8) Uani 1 1 d . . . . .
H23 H -0.511537 0.351233 0.131777 0.029 Uiso 1 1 calc R U . . .
C24 C -0.2696(5) 0.4418(2) 0.14861(16) 0.0218(8) Uani 1 1 d . . . . .
H24 H -0.203163 0.396727 0.178755 0.026 Uiso 1 1 calc R U . . .
N1 N 0.2404(4) 0.8178(2) 0.14536(14) 0.0242(7) Uani 1 1 d . . . . .
O1 O 0.9561(3) 0.66797(17) 0.32793(11) 0.0254(6) Uani 1 1 d . . . . .
O2 O 0.0667(3) 0.81723(17) 0.10417(11) 0.0250(6) Uani 1 1 d . . . . .
O3 O 0.0949(4) 0.50125(16) 0.20325(12) 0.0266(6) Uani 1 1 d . . . . .
O4 O -0.2813(4) 0.76226(18) 0.03357(12) 0.0283(6) Uani 1 1 d . . . . .

loop_
_atom_site_aniso_label
_atom_site_aniso_U_11
_atom_site_aniso_U_22
_atom_site_aniso_U_33
_atom_site_aniso_U_23
_atom_site_aniso_U_13
_atom_site_aniso_U_12
C1 0.0188(17) 0.0246(18) 0.0198(18) 0.0016(15) 0.0009(14) 0.0011(15)
C2 0.0267(19) 0.0216(17) 0.0244(18) -0.0009(15) -0.0021(16) 0.0008(16)
C3 0.031(2) 0.0251(18) 0.0268(18) -0.0016(16) -0.0027(17) -0.0030(17)
C4 0.0246(19) 0.0288(18) 0.0239(18) 0.0018(16) -0.0034(16) -0.0024(16)
C5 0.0239(19) 0.0258(19) 0.0235(17) 0.0037(15) -0.0004(15) 0.0032(16)
C6 0.023(2) 0.0210(19) 0.0252(18) -0.0013(15) 0.0010(15) -0.0032(15)
C7 0.0249(19) 0.0224(18) 0.0235(17) 0.0061(15) -0.0001(15) -0.0003(15)
C8 0.0199(18) 0.0226(17) 0.0207(17) -0.0043(14) 0.0016(15) 0.0022(15)
C9 0.0224(18) 0.0217(18) 0.0268(19) 0.0028(15) -0.0011(15) -0.0017(15)
C10 0.0200(18) 0.0255(18) 0.0256(18) 0.0016(15) -0.0005(15) -0.0030(15)
C11 0.0202(17) 0.0200(17) 0.0204(17) -0.0022(14) 0.0004(15) 0.0007(15)
C12 0.0250(18) 0.0186(17) 0.0265(18) -0.0006(14) 0.0016(15) 0.0021(16)
C13 0.0223(18) 0.0192(17) 0.0297(18) -0.0042(15) 0.0018(16) -0.0026(16)
C14 0.0206(17) 0.0201(17) 0.0196(16) 0.0010(14) 0.0024(14) 0.0006(15)
C15 0.0197(17) 0.0192(17) 0.0206(17) 0.0001(14) 0.0016(14) 0.0017(14)
C16 0.0228(18) 0.0148(16) 0.0230(17) -0.0014(14) 0.0026(15) -0.0008(15)
C17 0.0219(18) 0.0194(17) 0.0195(17) -0.0008(14) 0.0033(14) 0.0033(15)
C18 0.0203(17) 0.0221(18) 0.0206(17) -0.0018(15) -0.0009(15) 0.0023(14)
C19 0.0206(18) 0.0201(17) 0.0203(18) -0.0014(14) 0.0043(14) 0.0021(14)
C20 0.0201(18) 0.0216(18) 0.0216(17) -0.0030(14) 0.0038(15) 0.0004(14)
C21 0.0216(18) 0.0249(18) 0.0193(17) -0.0025(14) 0.0011(14) 0.0015(16)
C22 0.0209(19) 0.0278(18) 0.0254(17) -0.0029(16) -0.0002(16) -0.0029(15)
C23 0.0271(19) 0.0242(18) 0.0220(18) -0.0020(15) 0.0019(15) -0.0038(16)
C24 0.0242(18) 0.0204(18) 0.0209(18) 0.0021(14) 0.0031(15) 0.0006(15)
N1 0.0209(15) 0.0243(16) 0.0274(16) 0.0027(13) -0.0073(13) -0.0022(13)
O1 0.0203(12) 0.0237(13) 0.0323(13) 0.0050(11) -0.0059(11) -0.0021(11)
O2 0.0237(13) 0.0206(12) 0.0307(13) 0.0024(10) -0.0063(12) -0.0016(11)
O3 0.0270(14) 0.0227(13) 0.0299(12) 0.0063(11) -0.0053(11) 0.0018(11)
O4 0.0322(14) 0.0227(13) 0.0299(13) 0.0018(11) -0.0060(12) 0.0014(11)

loop_
_atom_type_symbol
_atom_type_description
_atom_type_scat_dispersion_real
_atom_type_scat_dispersion_imag
_atom_type_scat_source
C C 0.0033 0.0016 'International Tables Vol C Tables 4.2.6.8 and 6.1.1.4'
H H 0.0000 0.0000 'International Tables Vol C Tables 4.2.6.8 and 6.1.1.4'
N N 0.0061 0.0033 'International Tables Vol C Tables 4.2.6.8 and 6.1.1.4'
O O 0.0106 0.0060 'International Tables Vol C Tables 4.2.6.8 and 6.1.1.4'

loop_
_geom_angle_atom_site_label_1
_geom_angle_atom_site_label_2
_geom_angle_atom_site_label_3
_geom_angle
_geom_angle_site_symmetry_1
_geom_angle_site_symmetry_3
_geom_angle_publ_flag
C2 C1 C7 122.1(3) . . ?
C6 C1 C2 118.2(3) . . ?
C6 C1 C7 119.6(3) . . ?
C1 C2 H2 119.7 . . ?
C3 C2 C1 120.6(3) . . ?
C3 C2 H2 119.7 . . ?
C2 C3 H3 119.7 . . ?
C4 C3 C2 120.5(3) . . ?
C4 C3 H3 119.7 . . ?
C3 C4 H4 120.3 . . ?
C3 C4 C5 119.5(3) . . ?
C5 C4 H4 120.3 . . ?
C4 C5 H5 120.1 . . ?
C4 C5 C6 119.9(3) . . ?
C6 C5 H5 120.1 . . ?
C1 C6 H6 119.3 . . ?
C5 C6 C1 121.3(3) . . ?
C5 C6 H6 119.3 . . ?
C1 C7 H7A 109.9 . . ?
C1 C7 H7B 109.9 . . ?
H7A C7 H7B 108.3 . . ?
O1 C7 C1 108.8(3) . . ?
O1 C7 H7A 109.9 . . ?
O1 C7 H7B 109.9 . . ?
C9 C8 C13 119.6(3) . . ?
O1 C8 C9 125.4(3) . . ?
O1 C8 C13 115.0(3) . . ?
C8 C9 H9 119.9 . . ?
C8 C9 C10 120.1(3) . . ?
C10 C9 H9 119.9 . . ?
C9 C10 H10 119.4 . . ?
C11 C10 C9 121.3(3) . . ?
C11 C10 H10 119.4 . . ?
C10 C11 C12 117.8(3) . . ?
C10 C11 C14 122.9(3) . . ?
C12 C11 C14 119.3(3) . . ?
C11 C12 H12 119.3 . . ?
C13 C12 C11 121.4(3) . . ?
C13 C12 H12 119.3 . . ?
C8 C13 H13 120.1 . . ?
C12 C13 C8 119.8(3) . . ?
C12 C13 H13 120.1 . . ?
C15 C14 C11 133.5(3) . . ?
N1 C14 C11 116.9(3) . . ?
N1 C14 C15 109.6(3) . . ?
C14 C15 C17 137.3(3) . . ?
C16 C15 C14 104.2(3) . . ?
C16 C15 C17 118.4(3) . . ?
C15 C16 C18 128.3(3) . . ?
O2 C16 C15 111.3(3) . . ?
O2 C16 C18 120.4(3) . . ?
C15 C17 C20 116.0(3) . . ?
O3 C17 C15 123.5(3) . . ?
O3 C17 C20 120.5(3) . . ?
C16 C18 C19 113.4(3) . . ?
O4 C18 C16 122.3(3) . . ?
O4 C18 C19 124.4(3) . . ?
C20 C19 C18 120.8(3) . . ?
C20 C19 C21 120.3(3) . . ?
C21 C19 C18 118.9(3) . . ?
C19 C20 C17 123.0(3) . . ?
C24 C20 C17 117.9(3) . . ?
C24 C20 C19 119.1(3) . . ?
C19 C21 H21 120.3 . . ?
C22 C21 C19 119.4(3) . . ?
C22 C21 H21 120.3 . . ?
C21 C22 H22 119.7 . . ?
C21 C22 C23 120.6(3) . . ?
C23 C22 H22 119.7 . . ?
C22 C23 H23 119.7 . . ?
C22 C23 C24 120.6(3) . . ?
C24 C23 H23 119.7 . . ?
C20 C24 H24 120.0 . . ?
C23 C24 C20 120.0(3) . . ?
C23 C24 H24 120.0 . . ?
C14 N1 O2 107.2(3) . . ?
C8 O1 C7 117.1(3) . . ?
C16 O2 N1 107.8(2) . . ?

loop_
_geom_bond_atom_site_label_1
_geom_bond_atom_site_label_2
_geom_bond_distance
_geom_bond_site_symmetry_2
_geom_bond_publ_flag
C1 C2 1.389(5) . ?
C1 C6 1.388(5) . ?
C1 C7 1.502(4) . ?
C2 H2 0.9500 . ?
C2 C3 1.387(5) . ?
C3 H3 0.9500 . ?
C3 C4 1.380(5) . ?
C4 H4 0.9500 . ?
C4 C5 1.383(5) . ?
C5 H5 0.9500 . ?
C5 C6 1.383(5) . ?
C6 H6 0.9500 . ?
C7 H7A 0.9900 . ?
C7 H7B 0.9900 . ?
C7 O1 1.432(4) . ?
C8 C9 1.382(5) . ?
C8 C13 1.394(5) . ?
C8 O1 1.368(4) . ?
C9 H9 0.9500 . ?
C9 C10 1.390(5) . ?
C10 H10 0.9500 . ?
C10 C11 1.387(4) . ?
C11 C12 1.401(5) . ?
C11 C14 1.478(4) . ?
C12 H12 0.9500 . ?
C12 C13 1.380(5) . ?
C13 H13 0.9500 . ?
C14 C15 1.449(5) . ?
C14 N1 1.321(4) . ?
C15 C16 1.359(4) . ?
C15 C17 1.476(5) . ?
C16 C18 1.474(4) . ?
C16 O2 1.336(4) . ?
C17 C20 1.499(5) . ?
C17 O3 1.222(4) . ?
C18 C19 1.476(5) . ?
C18 O4 1.218(4) . ?
C19 C20 1.404(5) . ?
C19 C21 1.406(5) . ?
C20 C24 1.392(4) . ?
C21 H21 0.9500 . ?
C21 C22 1.377(5) . ?
C22 H22 0.9500 . ?
C22 C23 1.381(5) . ?
C23 H23 0.9500 . ?
C23 C24 1.392(5) . ?
C24 H24 0.9500 . ?
N1 O2 1.417(3) . ?

loop_
_geom_torsion_atom_site_label_1
_geom_torsion_atom_site_label_2
_geom_torsion_atom_site_label_3
_geom_torsion_atom_site_label_4
_geom_torsion
_geom_torsion_site_symmetry_1
_geom_torsion_site_symmetry_2
_geom_torsion_site_symmetry_3
_geom_torsion_site_symmetry_4
_geom_torsion_publ_flag
C1 C2 C3 C4 0.6(5) . . . . ?
C1 C7 O1 C8 -176.3(3) . . . . ?
C2 C1 C6 C5 0.3(5) . . . . ?
C2 C1 C7 O1 28.1(4) . . . . ?
C2 C3 C4 C5 -0.1(5) . . . . ?
C3 C4 C5 C6 -0.3(5) . . . . ?
C4 C5 C6 C1 0.2(5) . . . . ?
C6 C1 C2 C3 -0.7(5) . . . . ?
C6 C1 C7 O1 -154.6(3) . . . . ?
C7 C1 C2 C3 176.6(3) . . . . ?
C7 C1 C6 C5 -177.1(3) . . . . ?
C8 C9 C10 C11 0.6(5) . . . . ?
C9 C8 C13 C12 -1.1(5) . . . . ?
C9 C8 O1 C7 -0.3(4) . . . . ?
C9 C10 C11 C12 -1.7(5) . . . . ?
C9 C10 C11 C14 177.3(3) . . . . ?
C10 C11 C12 C13 1.4(5) . . . . ?
C10 C11 C14 C15 -4.6(5) . . . . ?
C10 C11 C14 N1 178.0(3) . . . . ?
C11 C12 C13 C8 0.0(5) . . . . ?
C11 C14 C15 C16 -176.6(3) . . . . ?
C11 C14 C15 C17 7.5(6) . . . . ?
C11 C14 N1 O2 177.5(2) . . . . ?
C12 C11 C14 C15 174.3(3) . . . . ?
C12 C11 C14 N1 -3.0(4) . . . . ?
C13 C8 C9 C10 0.8(5) . . . . ?
C13 C8 O1 C7 -179.5(3) . . . . ?
C14 C11 C12 C13 -177.7(3) . . . . ?
C14 C15 C16 C18 -178.9(3) . . . . ?
C14 C15 C16 O2 -0.9(4) . . . . ?
C14 C15 C17 C20 174.1(3) . . . . ?
C14 C15 C17 O3 -4.0(6) . . . . ?
C14 N1 O2 C16 -0.1(3) . . . . ?
C15 C14 N1 O2 -0.5(3) . . . . ?
C15 C16 C18 C19 3.5(5) . . . . ?
C15 C16 C18 O4 -177.5(3) . . . . ?
C15 C16 O2 N1 0.7(3) . . . . ?
C15 C17 C20 C19 3.1(4) . . . . ?
C15 C17 C20 C24 -176.0(3) . . . . ?
C16 C15 C17 C20 -1.3(4) . . . . ?
C16 C15 C17 O3 -179.5(3) . . . . ?
C16 C18 C19 C20 -1.5(4) . . . . ?
C16 C18 C19 C21 177.0(3) . . . . ?
C17 C15 C16 C18 -2.1(5) . . . . ?
C17 C15 C16 O2 175.9(3) . . . . ?
C17 C20 C24 C23 179.0(3) . . . . ?
C18 C16 O2 N1 178.8(3) . . . . ?
C18 C19 C20 C17 -1.6(5) . . . . ?
C18 C19 C20 C24 177.5(3) . . . . ?
C18 C19 C21 C22 -177.3(3) . . . . ?
C19 C20 C24 C23 -0.1(5) . . . . ?
C19 C21 C22 C23 -0.3(5) . . . . ?
C20 C19 C21 C22 1.2(5) . . . . ?
C21 C19 C20 C17 179.9(3) . . . . ?
C21 C19 C20 C24 -1.0(5) . . . . ?
C21 C22 C23 C24 -0.9(5) . . . . ?
C22 C23 C24 C20 1.1(5) . . . . ?
N1 C14 C15 C16 0.9(4) . . . . ?
N1 C14 C15 C17 -175.0(4) . . . . ?
O1 C8 C9 C10 -178.4(3) . . . . ?
O1 C8 C13 C12 178.2(3) . . . . ?
O2 C16 C18 C19 -174.3(3) . . . . ?
O2 C16 C18 O4 4.7(5) . . . . ?
O3 C17 C20 C19 -178.7(3) . . . . ?
O3 C17 C20 C24 2.3(4) . . . . ?
O4 C18 C19 C20 179.6(3) . . . . ?
O4 C18 C19 C21 -1.9(5) . . . . ?
